data_7042499
loop_
_publ_author_name
'Szimhardt, Norbert'
'B\"olter, Marc F'
'Born, Maximilian'
'Klap\"otke, Thomas M'
'Stierstorfer, J\"org'

_publ_section_title
;
 Metal salts and complexes of 1,1'-dinitramino-5,5'-bitetrazole.
;
_journal_issue 15
_journal_name_full 'Dalton transactions (Cambridge, England : 2003)'
_journal_page_first 5033
_journal_page_last 5040
_journal_paper_doi 10.1039/c7dt00536a
_journal_volume 46
_journal_year 2017
_chemical_formula_moiety 'C2 H4 N12 Na2 O6'
_chemical_formula_sum 'C2 H4 N12 Na2 O6'
_chemical_formula_weight 338.15
_chemical_name_common 'disodium 1,1-dinitramino-5,5-bitetrazolate dihydrate'
_chemical_name_systematic
;
disodium 1,1-dinitramino-5,5-bitetrazolate dihydrate
;
_space_group_crystal_system orthorhombic
_space_group_IT_number 61
_space_group_name_Hall '-P 2ac 2ab'
_space_group_name_H-M_alt 'P b c a'
_symmetry_cell_setting orthorhombic
_symmetry_Int_Tables_number 61
_symmetry_space_group_name_Hall '-P 2ac 2ab'
_symmetry_space_group_name_H-M 'P b c a'
_atom_sites_solution_hydrogens difmap
_audit_creation_date
;
'Fri Aug 12 16:56:28 2016'
;
_audit_creation_method SHELXL-2013
_audit_update_record
;
2016-08-19 deposited with the CCDC.
2017-03-16 downloaded from the CCDC.
;
_cell_angle_alpha 90
_cell_angle_beta 90
_cell_angle_gamma 90
_cell_formula_units_Z 4
_cell_length_a 6.2136(3)
_cell_length_b 10.9858(6)
_cell_length_c 16.9609(8)
_cell_measurement_reflns_used 3554
_cell_measurement_temperature 123(2)
_cell_measurement_theta_max 31.7390
_cell_measurement_theta_min 4.8110
_cell_volume 1157.77(10)
_computing_cell_refinement
;
CrysAlisPro, Agilent Technologies,
Version 1.171.37.33 (release 27-03-2014 CrysAlis171 .NET)
(compiled Mar 27 2014,17:12:48)
;
_computing_data_collection
;
CrysAlisPro, Agilent Technologies,
Version 1.171.37.33 (release 27-03-2014 CrysAlis171 .NET)
(compiled Mar 27 2014,17:12:48)
;
_computing_data_reduction
;
CrysAlisPro, Agilent Technologies,
Version 1.171.37.33 (release 27-03-2014 CrysAlis171 .NET)
(compiled Mar 27 2014,17:12:48)
;
_computing_structure_refinement 'SHELXL-2013 (Sheldrick, 2013)'
_diffrn_ambient_temperature 123(2)
_diffrn_detector 'CCD plate'
_diffrn_detector_area_resol_mean 15.9809
_diffrn_detector_type Sapphire3
_diffrn_measured_fraction_theta_full 0.995
_diffrn_measured_fraction_theta_max 0.996
_diffrn_measurement_details
;
#__ type_ start__ end____ width___ exp.time_
  1 omega  -10.00   96.00   1.0000    3.5000
omega____ theta____ kappa____ phi______ frames
    -       29.7932  -19.0000    0.0000 106

#__ type_ start__ end____ width___ exp.time_
  2 omega   26.00   68.00   1.0000    3.5000
omega____ theta____ kappa____ phi______ frames
    -       29.7932  -99.0000   30.0000 42

#__ type_ start__ end____ width___ exp.time_
  3 omega  -25.00   12.00   1.0000    3.5000
omega____ theta____ kappa____ phi______ frames
    -       29.7932  -99.0000 -180.0000 37

#__ type_ start__ end____ width___ exp.time_
  4 omega   38.00   75.00   1.0000    3.5000
omega____ theta____ kappa____ phi______ frames
    -       29.7932  -99.0000 -180.0000 37

#__ type_ start__ end____ width___ exp.time_
  5 omega  -41.00   17.00   1.0000    3.5000
omega____ theta____ kappa____ phi______ frames
    -       29.7932  -57.0000    0.0000 58

#__ type_ start__ end____ width___ exp.time_
  6 omega   42.00   68.00   1.0000    3.5000
omega____ theta____ kappa____ phi______ frames
    -       29.7932   57.0000 -180.0000 26

#__ type_ start__ end____ width___ exp.time_
  7 omega  -99.00  -12.00   1.0000    3.5000
omega____ theta____ kappa____ phi______ frames
    -      -28.6994  -57.0000 -150.0000 87

#__ type_ start__ end____ width___ exp.time_
  8 omega -109.00  -39.00   1.0000    3.5000
omega____ theta____ kappa____ phi______ frames
    -      -28.6994 -179.0000 -150.0000 70

#__ type_ start__ end____ width___ exp.time_
  9 omega -101.00  -70.00   1.0000    3.5000
omega____ theta____ kappa____ phi______ frames
    -      -28.6994  179.0000   30.0000 31

;
_diffrn_measurement_device 'four-circle diffractometer'
_diffrn_measurement_device_type 'Xcalibur, Sapphire3'
_diffrn_measurement_method '\w scans'
_diffrn_orient_matrix_UB_11 -0.0845984000
_diffrn_orient_matrix_UB_12 0.0206981000
_diffrn_orient_matrix_UB_13 -0.0247017000
_diffrn_orient_matrix_UB_21 -0.0442115000
_diffrn_orient_matrix_UB_22 -0.0595286000
_diffrn_orient_matrix_UB_23 -0.0005657000
_diffrn_orient_matrix_UB_31 -0.0626697000
_diffrn_orient_matrix_UB_32 0.0141165000
_diffrn_orient_matrix_UB_33 0.0337070000
_diffrn_radiation_monochromator graphite
_diffrn_radiation_probe x-ray
_diffrn_radiation_type MoK\a
_diffrn_radiation_wavelength 0.71069
_diffrn_reflns_av_R_equivalents 0.0222
_diffrn_reflns_av_sigmaI/netI 0.0374
_diffrn_reflns_av_unetI/netI 0.0122
_diffrn_reflns_Laue_measured_fraction_full 0.995
_diffrn_reflns_Laue_measured_fraction_max 0.996
_diffrn_reflns_limit_h_max 6
_diffrn_reflns_limit_h_min -7
_diffrn_reflns_limit_k_max 13
_diffrn_reflns_limit_k_min -13
_diffrn_reflns_limit_l_max 20
_diffrn_reflns_limit_l_min -20
_diffrn_reflns_number 8554
_diffrn_reflns_point_group_measured_fraction_full 0.995
_diffrn_reflns_point_group_measured_fraction_max 0.996
_diffrn_reflns_theta_full 25.240
_diffrn_reflns_theta_max 25.993
_diffrn_reflns_theta_min 4.421
_diffrn_source 'Enhance (Mo) X-ray Source'
_exptl_absorpt_coefficient_mu 0.238
_exptl_absorpt_correction_T_max 0.99999
_exptl_absorpt_correction_T_min 0.88041
_exptl_absorpt_correction_type multi-scan
_exptl_absorpt_process_details
;
CrysAlisPro, Agilent Technologies,
Version 1.171.37.33 (release 27-03-2014 CrysAlis171 .NET)
(compiled Mar 27 2014,17:12:48)
Empirical absorption correction using spherical harmonics,
 implemented in SCALE3 ABSPACK scaling algorithm.
;
_exptl_crystal_colour colorless
_exptl_crystal_density_diffrn 1.940
_exptl_crystal_description block
_exptl_crystal_F_000 680
_exptl_crystal_size_max 0.556
_exptl_crystal_size_mid 0.449
_exptl_crystal_size_min 0.292
_refine_diff_density_max 0.369
_refine_diff_density_min -0.208
_refine_diff_density_rms 0.047
_refine_ls_extinction_method none
_refine_ls_goodness_of_fit_ref 1.091
_refine_ls_hydrogen_treatment refall
_refine_ls_matrix_type full
_refine_ls_number_parameters 108
_refine_ls_number_reflns 1132
_refine_ls_number_restraints 0
_refine_ls_restrained_S_all 1.091
_refine_ls_R_factor_all 0.0300
_refine_ls_R_factor_gt 0.0277
_refine_ls_shift/su_max 0.000
_refine_ls_shift/su_mean 0.000
_refine_ls_structure_factor_coef Fsqd
_refine_ls_weighting_details 'w=1/[\s^2^(Fo^2^)+(0.0458P)^2^+0.4644P] where P=(Fo^2^+2Fc^2^)/3'
_refine_ls_weighting_scheme calc
_refine_ls_wR_factor_gt 0.0776
_refine_ls_wR_factor_ref 0.0791
_reflns_Friedel_coverage 0.000
_reflns_number_gt 1059
_reflns_number_total 1132
_reflns_threshold_expression 'I > 2\s(I)'
_cod_data_source_file c7dt00536a2.cif
_cod_data_source_block lx381
_cod_depositor_comments 'Adding full bibliography for 7042497--7042508.cif.'
_cod_database_code 7042499
_shelx_space_group_comment
;
The symmetry employed for this shelxl refinement is uniquely defined
by the following loop, which should always be used as a source of
symmetry information in preference to the above space-group names.
They are only intended as comments.
;
_shelx_estimated_absorpt_t_min 0.879
_shelx_estimated_absorpt_t_max 0.934
_shelxl_version_number 2013-4

loop_
_space_group_symop_operation_xyz
'x, y, z'
'-x+1/2, -y, z+1/2'
'x+1/2, -y+1/2, -z'
'-x, y+1/2, -z+1/2'
'-x, -y, -z'
'x-1/2, y, -z-1/2'
'-x-1/2, y-1/2, z'
'x, -y-1/2, z-1/2'

loop_
_atom_site_label
_atom_site_type_symbol
_atom_site_fract_x
_atom_site_fract_y
_atom_site_fract_z
_atom_site_U_iso_or_equiv
_atom_site_adp_type
_atom_site_occupancy
_atom_site_site_symmetry_order
_atom_site_calc_flag
O1 O 0.09832(17) 0.50252(9) 0.24700(6) 0.0200(3) Uani 1 1 d
O2 O 0.23669(17) 0.58480(9) 0.14164(6) 0.0217(3) Uani 1 1 d
N4 N 0.2033(2) 0.42803(12) -0.06387(7) 0.0230(3) Uani 1 1 d
N3 N 0.3566(2) 0.34937(12) -0.03762(7) 0.0244(3) Uani 1 1 d
N2 N 0.3410(2) 0.33203(12) 0.03769(7) 0.0227(3) Uani 1 1 d
N1 N 0.17421(19) 0.40037(11) 0.06181(7) 0.0179(3) Uani 1 1 d
N5 N 0.1041(2) 0.39279(11) 0.14005(6) 0.0181(3) Uani 1 1 d
N6 N 0.15016(18) 0.49670(10) 0.17592(7) 0.0155(3) Uani 1 1 d
C1 C 0.0918(2) 0.45886(13) -0.00113(8) 0.0186(3) Uani 1 1 d
O3 O 0.60067(17) 0.26624(11) 0.19497(6) 0.0205(3) Uani 1 1 d
Na Na 0.45049(9) 0.18977(5) 0.31503(3) 0.01886(19) Uani 1 1 d
H1A H 0.596(3) 0.338(2) 0.2016(11) 0.030(5) Uiso 1 1 d
H1B H 0.526(3) 0.2556(19) 0.1567(12) 0.033(5) Uiso 1 1 d

loop_
_atom_site_aniso_label
_atom_site_aniso_U_11
_atom_site_aniso_U_22
_atom_site_aniso_U_33
_atom_site_aniso_U_23
_atom_site_aniso_U_13
_atom_site_aniso_U_12
O1 0.0294(6) 0.0191(5) 0.0116(5) -0.0014(4) 0.0015(4) 0.0021(4)
O2 0.0237(6) 0.0194(5) 0.0219(5) 0.0043(4) -0.0016(4) -0.0072(4)
N4 0.0236(6) 0.0295(7) 0.0160(6) -0.0022(5) 0.0013(5) 0.0047(5)
N3 0.0234(7) 0.0305(7) 0.0194(7) -0.0023(5) 0.0016(5) 0.0053(5)
N2 0.0231(7) 0.0236(7) 0.0213(7) -0.0027(5) 0.0016(5) 0.0048(5)
N1 0.0203(6) 0.0182(6) 0.0153(6) -0.0006(4) 0.0009(4) 0.0006(4)
N5 0.0271(6) 0.0157(6) 0.0115(6) -0.0003(4) 0.0003(5) -0.0008(5)
N6 0.0152(6) 0.0171(6) 0.0143(6) 0.0012(4) -0.0022(4) 0.0020(4)
C1 0.0201(7) 0.0228(7) 0.0130(7) -0.0010(5) -0.0014(5) 0.0005(6)
O3 0.0222(6) 0.0187(6) 0.0204(5) -0.0039(4) -0.0035(4) 0.0017(4)
Na 0.0195(3) 0.0180(3) 0.0191(3) -0.0018(2) -0.0002(2) 0.0016(2)

loop_
_atom_type_symbol
_atom_type_description
_atom_type_scat_dispersion_real
_atom_type_scat_dispersion_imag
_atom_type_scat_source
C C 0.0033 0.0016 'International Tables Vol C Tables 4.2.6.8 and 6.1.1.4'
N N 0.0061 0.0033 'International Tables Vol C Tables 4.2.6.8 and 6.1.1.4'
Na Na 0.0362 0.0249 'International Tables Vol C Tables 4.2.6.8 and 6.1.1.4'
O O 0.0106 0.0060 'International Tables Vol C Tables 4.2.6.8 and 6.1.1.4'
H H 0.0000 0.0000 'International Tables Vol C Tables 4.2.6.8 and 6.1.1.4'

loop_
_geom_angle_atom_site_label_1
_geom_angle_atom_site_label_2
_geom_angle_atom_site_label_3
_geom_angle
_geom_angle_site_symmetry_1
_geom_angle_site_symmetry_3
N6 O1 Na 123.05(8) . 7_665
N6 O2 Na 125.69(8) . 4_655
C1 N4 N3 105.54(12) . .
C1 N4 Na 167.66(10) . 8_565
N3 N4 Na 64.77(7) . 8_565
N2 N3 N4 111.32(12) . .
N2 N3 Na 160.01(10) . 8_565
N4 N3 Na 87.00(8) . 8_565
N3 N2 N1 106.01(12) . .
N2 N1 C1 108.58(12) . .
N2 N1 N5 119.71(11) . .
C1 N1 N5 131.42(12) . .
N6 N5 N1 108.48(11) . .
N6 N5 Na 134.36(9) . 6_556
N1 N5 Na 116.96(8) . 6_556
O1 N6 O2 121.32(11) . .
O1 N6 N5 115.57(11) . .
O2 N6 N5 123.11(12) . .
N4 C1 N1 108.54(13) . .
N4 C1 C1 126.48(16) . 5_565
N1 C1 C1 124.98(15) . 5_565
Na O3 Na 107.36(5) 6_656 .
Na O3 H1A 113.8(14) 6_656 .
Na O3 H1A 102.1(14) . .
Na O3 H1B 115.0(14) 6_656 .
Na O3 H1B 114.3(14) . .
H1A O3 H1B 104(2) . .
O3 Na O2 163.29(5) 6_556 4_645
O3 Na O1 99.04(4) 6_556 7_655
O2 Na O1 80.48(4) 4_645 7_655
O3 Na O3 100.07(4) 6_556 .
O2 Na O3 96.58(4) 4_645 .
O1 Na O3 86.59(4) 7_655 .
O3 Na N5 93.19(4) 6_556 6_656
O2 Na N5 91.49(4) 4_645 6_656
O1 Na N5 162.18(4) 7_655 6_656
O3 Na N5 78.50(4) . 6_656
O3 Na N3 85.44(4) 6_556 8_566
O2 Na N3 78.82(4) 4_645 8_566
O1 Na N3 107.12(4) 7_655 8_566
O3 Na N3 164.36(5) . 8_566
N5 Na N3 86.63(4) 6_656 8_566
O3 Na N4 73.53(4) 6_556 8_566
O2 Na N4 89.86(4) 4_645 8_566
O1 Na N4 83.63(4) 7_655 8_566
O3 Na N4 167.25(4) . 8_566
N5 Na N4 112.43(4) 6_656 8_566
N3 Na N4 28.23(4) 8_566 8_566
O3 Na Na 36.82(3) 6_556 6_556
O2 Na Na 147.77(3) 4_645 6_556
O1 Na Na 67.36(3) 7_655 6_556
O3 Na Na 79.94(3) . 6_556
N5 Na Na 118.66(3) 6_656 6_556
N3 Na Na 111.92(3) 8_566 6_556
N4 Na Na 88.74(3) 8_566 6_556
O3 Na Na 135.77(4) 6_556 6_656
O2 Na Na 60.80(3) 4_645 6_656
O1 Na Na 79.81(3) 7_655 6_656
O3 Na Na 35.82(3) . 6_656
N5 Na Na 82.38(3) 6_656 6_656
N3 Na Na 137.63(3) 8_566 6_656
N4 Na Na 148.20(3) 8_566 6_656
Na Na Na 109.25(3) 6_556 6_656
O3 Na H1A 92.5(4) 6_556 .
O2 Na H1A 104.0(4) 4_645 .
O1 Na H1A 102.7(5) 7_655 .
O3 Na H1A 16.8(5) . .
N5 Na H1A 63.7(5) 6_656 .
N3 Na H1A 150.1(5) 8_566 .
N4 Na H1A 165.5(4) 8_566 .
Na Na H1A 81.9(4) 6_556 .
Na Na H1A 46.2(4) 6_656 .

loop_
_geom_bond_atom_site_label_1
_geom_bond_atom_site_label_2
_geom_bond_distance
_geom_bond_site_symmetry_2
O1 N6 1.2495(15) .
O1 Na 2.3781(11) 7_665
O2 N6 1.2505(15) .
O2 Na 2.3765(11) 4_655
N4 C1 1.3145(19) .
N4 N3 1.3608(18) .
N4 Na 2.8726(13) 8_565
N3 N2 1.2952(18) .
N3 Na 2.6020(13) 8_565
N2 N1 1.3435(17) .
N1 C1 1.3471(18) .
N1 N5 1.3991(16) .
N5 N6 1.3249(16) .
O3 Na 2.3923(12) .
O3 H1A 0.79(2) .
O3 H1B 0.81(2) .
Na H1A 2.67(2) .

loop_
_geom_hbond_atom_site_label_D
_geom_hbond_atom_site_label_H
_geom_hbond_atom_site_label_A
_geom_hbond_distance_DH
_geom_hbond_distance_HA
_geom_hbond_distance_DA
_geom_hbond_angle_DHA
_geom_hbond_site_symmetry_A
O3 H1A O1 0.79(2) 2.01(2) 2.7761(16) 162.3(19) 6_656
O3 H1B O2 0.81(2) 2.50(2) 3.0307(16) 124.5(18) 7_655
O3 H1B N2 0.81(2) 2.47(2) 3.2002(16) 151.2(19) .
O3 H1A O1 0.79(2) 2.01(2) 2.7761(16) 162.3(19) 6_656
O3 H1B O2 0.81(2) 2.50(2) 3.0307(16) 124.5(18) 7_655
O3 H1B N2 0.81(2) 2.47(2) 3.2002(16) 151.2(19) .

loop_
_geom_torsion_atom_site_label_1
_geom_torsion_atom_site_label_2
_geom_torsion_atom_site_label_3
_geom_torsion_atom_site_label_4
_geom_torsion
_geom_torsion_site_symmetry_1
_geom_torsion_site_symmetry_4
C1 N4 N3 N2 0.07(17) . .
Na N4 N3 N2 -171.78(13) 8_565 .
C1 N4 N3 Na 171.85(10) . 8_565
N4 N3 N2 N1 0.05(16) . .
Na N3 N2 N1 -155.3(3) 8_565 .
N3 N2 N1 C1 -0.15(15) . .
N3 N2 N1 N5 174.35(12) . .
N2 N1 N5 N6 111.18(13) . .
C1 N1 N5 N6 -75.78(18) . .
N2 N1 N5 Na -64.44(14) . 6_556
C1 N1 N5 Na 108.59(15) . 6_556
Na O1 N6 O2 20.09(17) 7_665 .
Na O1 N6 N5 -158.87(9) 7_665 .
Na O2 N6 O1 53.20(16) 4_655 .
Na O2 N6 N5 -127.92(11) 4_655 .
N1 N5 N6 O1 -179.27(11) . .
Na N5 N6 O1 -4.73(18) 6_556 .
N1 N5 N6 O2 1.79(17) . .
Na N5 N6 O2 176.33(10) 6_556 .
N3 N4 C1 N1 -0.16(16) . .
Na N4 C1 N1 36.8(5) 8_565 .
N3 N4 C1 C1 -179.58(19) . 5_565
Na N4 C1 C1 -142.7(4) 8_565 5_565
N2 N1 C1 N4 0.19(16) . .
N5 N1 C1 N4 -173.43(13) . .
N2 N1 C1 C1 179.63(17) . 5_565
N5 N1 C1 C1 6.0(3) . 5_565
